data_7127695
loop_
_publ_author_name
'Weippert, Valentin'
'Chau, Thanh'
'Witthaut, Kristian'
'Eisenburger, Lucien'
'Johrendt, Dirk'

_publ_section_title
;
 BaGe<sub>8</sub>As<sub>14</sub>: a semiconducting sodalite-type compound.
;
_journal_issue 11
_journal_name_full 'Chemical communications (Cambridge, England)'
_journal_page_first 1332
_journal_page_last 1335
_journal_paper_doi 10.1039/d0cc07813a
_journal_volume 57
_journal_year 2021
_chemical_formula_moiety 'As14 Ba Ge8'
_chemical_formula_sum 'As14 Ba Ge8'
_chemical_formula_weight 1766.94
_space_group_crystal_system cubic
_space_group_IT_number 217
_space_group_name_Hall 'I -4 2 3'
_space_group_name_H-M_alt 'I -4 3 m'
_atom_sites_solution_primary iterative
_atom_sites_solution_secondary difmap
_audit_creation_method SHELXL-2018/3
_audit_update_record
;
2020-07-17 deposited with the CCDC.	2020-12-21 downloaded from the CCDC.
;
_cell_angle_alpha 90
_cell_angle_beta 90
_cell_angle_gamma 90
_cell_formula_units_Z 2
_cell_length_a 10.3018(2)
_cell_length_b 10.3018(2)
_cell_length_c 10.3018(2)
_cell_measurement_reflns_used 9914
_cell_measurement_temperature 143(2)
_cell_measurement_theta_max 90.793
_cell_measurement_theta_min 5.592
_cell_volume 1093.30(4)
_computing_cell_refinement 'APEX3 (Bruker, 2016)'
_computing_data_collection 'APEX3 (Bruker, 2016)'
_computing_data_reduction 'APEX3 (Bruker, 2016)'
_computing_molecular_graphics 'DIAMOND 3 (Brandenburg, 2014)'
_computing_publication_material
;
PLATON V. 91007 (Spek, 2009)
STRUCTURETIDY (Gelato, Parth\'e, 1987)
;
_computing_structure_refinement 'SHELXL (Sheldrick, 2015)'
_computing_structure_solution 'SUPERFLIP (Palatinus & Chapuis, 2007)'
_diffrn_ambient_temperature 143(2)
_diffrn_measured_fraction_theta_full 0.968
_diffrn_measured_fraction_theta_max 0.987
_diffrn_measurement_device_type 'Bruker D8 Venture'
_diffrn_measurement_method 'combined \f \w scan'
_diffrn_radiation_type MoK\a
_diffrn_radiation_wavelength 0.71073
_diffrn_reflns_av_R_equivalents 0.0358
_diffrn_reflns_av_unetI/netI 0.0100
_diffrn_reflns_Laue_measured_fraction_full 0.968
_diffrn_reflns_Laue_measured_fraction_max 0.987
_diffrn_reflns_limit_h_max 17
_diffrn_reflns_limit_h_min -17
_diffrn_reflns_limit_k_max 17
_diffrn_reflns_limit_k_min -17
_diffrn_reflns_limit_l_max 17
_diffrn_reflns_limit_l_min -17
_diffrn_reflns_number 17366
_diffrn_reflns_point_group_measured_fraction_full 0.962
_diffrn_reflns_point_group_measured_fraction_max 0.985
_diffrn_reflns_theta_full 25.242
_diffrn_reflns_theta_max 36.974
_diffrn_reflns_theta_min 2.796
_exptl_absorpt_coefficient_mu 33.617
_exptl_absorpt_correction_T_max 0.3555
_exptl_absorpt_correction_T_min 0.1886
_exptl_absorpt_correction_type multi-scan
_exptl_absorpt_process_details
;
Additional spherical absorption correction
 applied with mu*r =  0.8000  (Bruker, 2016)
;
_exptl_crystal_colour black
_exptl_crystal_density_diffrn 5.367
_exptl_crystal_density_method 'not measured'
_exptl_crystal_description block
_exptl_crystal_F_000 1548
_exptl_crystal_size_max 0.119
_exptl_crystal_size_mid 0.111
_exptl_crystal_size_min 0.059
_refine_diff_density_max 0.840
_refine_diff_density_min -0.688
_refine_diff_density_rms 0.207
_refine_ls_abs_structure_details
;
 Refined as an inversion twin.
;
_refine_ls_abs_structure_Flack 0.41(14)
_refine_ls_extinction_method none
_refine_ls_goodness_of_fit_ref 1.468
_refine_ls_hydrogen_treatment undef
_refine_ls_matrix_type full
_refine_ls_number_parameters 16
_refine_ls_number_reflns 542
_refine_ls_number_restraints 0
_refine_ls_restrained_S_all 1.468
_refine_ls_R_factor_all 0.0119
_refine_ls_R_factor_gt 0.0117
_refine_ls_shift/su_max 0.000
_refine_ls_shift/su_mean 0.000
_refine_ls_structure_factor_coef Fsqd
_refine_ls_weighting_details 'w=1/[\s^2^(Fo^2^)+6.3372P] where P=(Fo^2^+2Fc^2^)/3'
_refine_ls_weighting_scheme calc
_refine_ls_wR_factor_gt 0.0364
_refine_ls_wR_factor_ref 0.0364
_reflns_Friedel_coverage 0.771
_reflns_Friedel_fraction_full 0.955
_reflns_Friedel_fraction_max 0.983
_reflns_number_gt 538
_reflns_number_total 542
_reflns_threshold_expression 'I > 2\s(I)'
_cod_data_source_file d0cc07813a2.cif
_cod_data_source_block shelx_CCDC4
_cod_depositor_comments 'Adding full bibliography for 7127691--7127695.cif.'
_cod_original_cell_volume 1093.30(6)
_cod_database_code 7127695
_shelx_shelxl_version_number 2018/3
_shelx_space_group_comment
;
The symmetry employed for this shelxl refinement is uniquely defined
by the following loop, which should always be used as a source of
symmetry information in preference to the above space-group names.
They are only intended as comments.
;
_shelx_estimated_absorpt_t_min 0.108
_shelx_estimated_absorpt_t_max 0.242

loop_
_space_group_symop_operation_xyz
'x, y, z'
'-x, -y, z'
'-x, y, -z'
'x, -y, -z'
'z, x, y'
'z, -x, -y'
'-z, -x, y'
'-z, x, -y'
'y, z, x'
'-y, z, -x'
'y, -z, -x'
'-y, -z, x'
'y, x, z'
'-y, -x, z'
'y, -x, -z'
'-y, x, -z'
'x, z, y'
'-x, z, -y'
'-x, -z, y'
'x, -z, -y'
'z, y, x'
'z, -y, -x'
'-z, y, -x'
'-z, -y, x'
'x+1/2, y+1/2, z+1/2'
'-x+1/2, -y+1/2, z+1/2'
'-x+1/2, y+1/2, -z+1/2'
'x+1/2, -y+1/2, -z+1/2'
'z+1/2, x+1/2, y+1/2'
'z+1/2, -x+1/2, -y+1/2'
'-z+1/2, -x+1/2, y+1/2'
'-z+1/2, x+1/2, -y+1/2'
'y+1/2, z+1/2, x+1/2'
'-y+1/2, z+1/2, -x+1/2'
'y+1/2, -z+1/2, -x+1/2'
'-y+1/2, -z+1/2, x+1/2'
'y+1/2, x+1/2, z+1/2'
'-y+1/2, -x+1/2, z+1/2'
'y+1/2, -x+1/2, -z+1/2'
'-y+1/2, x+1/2, -z+1/2'
'x+1/2, z+1/2, y+1/2'
'-x+1/2, z+1/2, -y+1/2'
'-x+1/2, -z+1/2, y+1/2'
'x+1/2, -z+1/2, -y+1/2'
'z+1/2, y+1/2, x+1/2'
'z+1/2, -y+1/2, -x+1/2'
'-z+1/2, y+1/2, -x+1/2'
'-z+1/2, -y+1/2, x+1/2'

loop_
_atom_site_label
_atom_site_type_symbol
_atom_site_fract_x
_atom_site_fract_y
_atom_site_fract_z
_atom_site_U_iso_or_equiv
_atom_site_adp_type
_atom_site_occupancy
_atom_site_site_symmetry_order
_atom_site_calc_flag
_atom_site_refinement_flags_posn
_atom_site_refinement_flags_adp
_atom_site_refinement_flags_occupancy
_atom_site_disorder_assembly
_atom_site_disorder_group
Ba1 Ba 0.01979(16) 0.01979(16) 0.01979(16) 0.0388(11) Uani 0.25 6 d S T P . .
Ge1 Ge 0.250000 0.500000 0.000000 0.00598(11) Uani 1 4 d S T P . .
Ge2 Ge 0.28107(5) 0.28107(5) 0.28107(5) 0.00799(14) Uani 0.5 6 d S T P . .
As1 As 0.11513(3) 0.11513(3) 0.34287(5) 0.00649(9) Uani 1 2 d S T P . .
As2 As 0.28107(5) 0.28107(5) 0.28107(5) 0.00799(14) Uani 0.5 6 d S T P . .

loop_
_atom_site_aniso_label
_atom_site_aniso_U_11
_atom_site_aniso_U_22
_atom_site_aniso_U_33
_atom_site_aniso_U_23
_atom_site_aniso_U_13
_atom_site_aniso_U_12
Ba1 0.0388(11) 0.0388(11) 0.0388(11) -0.0092(5) -0.0092(5) -0.0092(5)
Ge1 0.0075(2) 0.00524(15) 0.00524(15) 0.000 0.000 0.000
Ge2 0.00799(14) 0.00799(14) 0.00799(14) 0.00174(16) 0.00174(16) 0.00174(16)
As1 0.00677(12) 0.00677(12) 0.00593(17) 0.00044(10) 0.00044(10) 0.00032(13)
As2 0.00799(14) 0.00799(14) 0.00799(14) 0.00174(16) 0.00174(16) 0.00174(16)

loop_
_atom_type_symbol
_atom_type_description
_atom_type_scat_dispersion_real
_atom_type_scat_dispersion_imag
_atom_type_scat_source
Ge Ge 0.1547 1.8001 'International Tables Vol C Tables 4.2.6.8 and 6.1.1.4'
As As 0.0499 2.0058 'International Tables Vol C Tables 4.2.6.8 and 6.1.1.4'
Ba Ba -0.3244 2.2819 'International Tables Vol C Tables 4.2.6.8 and 6.1.1.4'

loop_
_geom_angle_atom_site_label_1
_geom_angle_atom_site_label_2
_geom_angle_atom_site_label_3
_geom_angle
_geom_angle_site_symmetry_1
_geom_angle_site_symmetry_3
_geom_angle_publ_flag
Ba1 Ba1 Ba1 60.001(1) 4 3 ?
Ba1 Ba1 Ba1 60.001(1) 4 2 ?
Ba1 Ba1 Ba1 60.001(1) 3 2 ?
Ba1 Ba1 As1 147.686(9) 4 . ?
Ba1 Ba1 As1 147.686(9) 3 . ?
Ba1 Ba1 As1 112.65(3) 2 . ?
Ba1 Ba1 As1 147.685(9) 4 9 ?
Ba1 Ba1 As1 112.65(3) 3 9 ?
Ba1 Ba1 As1 147.685(9) 2 9 ?
As1 Ba1 As1 54.77(4) . 9 ?
Ba1 Ba1 As1 112.65(3) 4 5 ?
Ba1 Ba1 As1 147.685(9) 3 5 ?
Ba1 Ba1 As1 147.685(9) 2 5 ?
As1 Ba1 As1 54.77(4) . 5 ?
As1 Ba1 As1 54.77(4) 9 5 ?
Ba1 Ba1 Ge2 85.65(4) 4 26_554 ?
Ba1 Ba1 Ge2 85.65(4) 3 26_554 ?
Ba1 Ba1 Ge2 139.71(4) 2 26_554 ?
As1 Ba1 Ge2 107.63(7) . 26_554 ?
As1 Ba1 Ge2 62.06(3) 9 26_554 ?
As1 Ba1 Ge2 62.06(3) 5 26_554 ?
Ba1 Ba1 Ge2 139.71(4) 4 28_455 ?
Ba1 Ba1 Ge2 85.65(4) 3 28_455 ?
Ba1 Ba1 Ge2 85.65(4) 2 28_455 ?
As1 Ba1 Ge2 62.06(3) . 28_455 ?
As1 Ba1 Ge2 62.06(3) 9 28_455 ?
As1 Ba1 Ge2 107.63(7) 5 28_455 ?
Ge2 Ba1 Ge2 113.99(3) 26_554 28_455 ?
Ba1 Ba1 Ge2 85.65(4) 4 27_545 ?
Ba1 Ba1 Ge2 139.71(4) 3 27_545 ?
Ba1 Ba1 Ge2 85.65(4) 2 27_545 ?
As1 Ba1 Ge2 62.06(3) . 27_545 ?
As1 Ba1 Ge2 107.63(7) 9 27_545 ?
As1 Ba1 Ge2 62.06(3) 5 27_545 ?
Ge2 Ba1 Ge2 113.99(3) 26_554 27_545 ?
Ge2 Ba1 Ge2 113.99(3) 28_455 27_545 ?
Ba1 Ba1 As1 110.77(4) 4 10 ?
Ba1 Ba1 As1 59.43(4) 3 10 ?
Ba1 Ba1 As1 110.77(4) 2 10 ?
As1 Ba1 As1 101.26(5) . 10 ?
As1 Ba1 As1 53.22(2) 9 10 ?
As1 Ba1 As1 101.26(5) 5 10 ?
Ge2 Ba1 As1 59.801(8) 26_554 10 ?
Ge2 Ba1 As1 59.801(8) 28_455 10 ?
Ge2 Ba1 As1 160.85(8) 27_545 10 ?
Ba1 Ba1 As1 59.43(4) 4 6 ?
Ba1 Ba1 As1 110.77(4) 3 6 ?
Ba1 Ba1 As1 110.77(4) 2 6 ?
As1 Ba1 As1 101.26(5) . 6 ?
As1 Ba1 As1 101.26(5) 9 6 ?
As1 Ba1 As1 53.22(2) 5 6 ?
Ge2 Ba1 As1 59.801(8) 26_554 6 ?
Ge2 Ba1 As1 160.85(8) 28_455 6 ?
Ge2 Ba1 As1 59.801(8) 27_545 6 ?
As1 Ba1 As1 119.336(12) 10 6 ?
Ba1 Ba1 As1 110.77(4) 4 2 ?
Ba1 Ba1 As1 110.77(4) 3 2 ?
Ba1 Ba1 As1 59.43(4) 2 2 ?
As1 Ba1 As1 53.22(2) . 2 ?
As1 Ba1 As1 101.26(5) 9 2 ?
As1 Ba1 As1 101.26(5) 5 2 ?
Ge2 Ba1 As1 160.85(8) 26_554 2 ?
Ge2 Ba1 As1 59.801(8) 28_455 2 ?
Ge2 Ba1 As1 59.801(8) 27_545 2 ?
As1 Ba1 As1 119.336(12) 10 2 ?
As1 Ba1 As1 119.336(12) 6 2 ?
As1 Ge1 As1 108.908(11) 27 9 ?
As1 Ge1 As1 110.60(2) 27 26_554 ?
As1 Ge1 As1 108.908(11) 9 26_554 ?
As1 Ge1 As1 108.908(11) 27 11_565 ?
As1 Ge1 As1 110.60(2) 9 11_565 ?
As1 Ge1 As1 108.908(11) 26_554 11_565 ?
Ge1 As1 Ge1 96.511(16) 5 26 ?
Ge1 As1 As2 96.425(18) 5 . ?
Ge1 As1 As2 96.425(18) 26 . ?
Ge1 As1 Ba1 129.400(11) 5 . ?
Ge1 As1 Ba1 129.400(11) 26 . ?
As2 As1 Ba1 97.90(3) . . ?
Ge1 As1 Ba1 126.942(18) 5 2 ?
Ge1 As1 Ba1 126.942(18) 26 2 ?
As2 As1 Ba1 105.81(5) . 2 ?
Ba1 As1 Ba1 7.91(7) . 2 ?
As1 As2 As1 83.15(3) . 5 ?
As1 As2 As1 83.15(3) . 9 ?
As1 As2 As1 83.15(3) 5 9 ?
As1 As2 Ba1 132.35(3) . 27 ?
As1 As2 Ba1 132.35(3) 5 27 ?
As1 As2 Ba1 124.96(5) 9 27 ?
As1 As2 Ba1 132.35(3) . 28 ?
As1 As2 Ba1 124.96(5) 5 28 ?
As1 As2 Ba1 132.35(3) 9 28 ?
Ba1 As2 Ba1 8.70(7) 27 28 ?
As1 As2 Ba1 124.96(5) . 26 ?
As1 As2 Ba1 132.35(3) 5 26 ?
As1 As2 Ba1 132.35(3) 9 26 ?
Ba1 As2 Ba1 8.70(7) 27 26 ?
Ba1 As2 Ba1 8.70(7) 28 26 ?

loop_
_geom_bond_atom_site_label_1
_geom_bond_atom_site_label_2
_geom_bond_distance
_geom_bond_site_symmetry_2
_geom_bond_publ_flag
Ba1 Ba1 0.577(5) 4 ?
Ba1 Ba1 0.577(5) 3 ?
Ba1 Ba1 0.577(5) 2 ?
Ba1 As1 3.607(2) . ?
Ba1 As1 3.607(2) 9 ?
Ba1 As1 3.607(2) 5 ?
Ba1 Ge2 3.8032(11) 26_554 ?
Ba1 Ge2 3.8032(11) 28_455 ?
Ba1 Ge2 3.8032(11) 27_545 ?
Ba1 As1 3.8654(5) 10 ?
Ba1 As1 3.8654(5) 6 ?
Ba1 As1 3.8654(5) 2 ?
Ge1 As1 2.4408(3) 27 ?
Ge1 As1 2.4408(3) 9 ?
Ge1 As1 2.4408(3) 26_554 ?
Ge1 As1 2.4408(3) 11_565 ?
As1 As2 2.5000(8) . ?
